data_7206299
loop_
_publ_author_name
'Ren, Chen'
'Zhang, Ya-Nan'
'Shi, Wen-Juan'
'Liu, Bo'
'Wang, Yao-Yu'
'Shi, Qi-Zhen'

_publ_section_title
;
 Structural diversity of coordination polymers assembled from
 adamantane dicarboxylates and conformational bis-triazole ligand
;
_journal_issue 16
_journal_name_full CrystEngComm
_journal_page_first 5179
_journal_paper_doi 10.1039/c1ce05299c
_journal_volume 13
_journal_year 2011
_chemical_formula_moiety 'C30 H36 N6 O7 Zn'
_chemical_formula_sum 'C30 H36 N6 O7 Zn'
_chemical_formula_weight 658.02
_chemical_name_systematic
;
?
;
_space_group_IT_number 14
_symmetry_cell_setting monoclinic
_symmetry_space_group_name_Hall '-P 2ybc'
_symmetry_space_group_name_H-M 'P 1 21/c 1'
_atom_sites_solution_hydrogens geom
_atom_sites_solution_primary direct
_atom_sites_solution_secondary difmap
_audit_creation_method SHELXL-97
_cell_angle_alpha 90.00
_cell_angle_beta 106.379(3)
_cell_angle_gamma 90.00
_cell_formula_units_Z 4
_cell_length_a 16.793(3)
_cell_length_b 21.363(4)
_cell_length_c 10.187(2)
_cell_measurement_reflns_used 3016
_cell_measurement_temperature 296(2)
_cell_measurement_theta_max 21.446
_cell_measurement_theta_min 2.286
_cell_volume 3506.3(11)
_computing_structure_refinement 'SHELXL-97 (Sheldrick, 1997)'
_computing_structure_solution 'SHELXS-97 (Sheldrick, 1990)'
_diffrn_ambient_temperature 296(2)
_diffrn_measured_fraction_theta_full 0.999
_diffrn_measured_fraction_theta_max 0.999
_diffrn_measurement_device_type 'Rigaku RAXIS-RAPID Imaging Plate'
_diffrn_measurement_method \w
_diffrn_radiation_monochromator graphite
_diffrn_radiation_source 'fine-focus sealed tube'
_diffrn_radiation_type MoK\a
_diffrn_radiation_wavelength 0.71073
_diffrn_reflns_av_R_equivalents 0.0401
_diffrn_reflns_av_sigmaI/netI 0.0528
_diffrn_reflns_limit_h_max 17
_diffrn_reflns_limit_h_min -20
_diffrn_reflns_limit_k_max 18
_diffrn_reflns_limit_k_min -25
_diffrn_reflns_limit_l_max 12
_diffrn_reflns_limit_l_min -12
_diffrn_reflns_number 17281
_diffrn_reflns_theta_full 25.10
_diffrn_reflns_theta_max 25.10
_diffrn_reflns_theta_min 1.91
_exptl_absorpt_coefficient_mu 0.750
_exptl_absorpt_correction_T_max 0.9154
_exptl_absorpt_correction_T_min 0.7954
_exptl_absorpt_correction_type multi-scan
_exptl_absorpt_process_details sadabs
_exptl_crystal_colour colorless
_exptl_crystal_density_diffrn 1.247
_exptl_crystal_density_method 'not measured'
_exptl_crystal_description block
_exptl_crystal_F_000 1376
_exptl_crystal_size_max 0.32
_exptl_crystal_size_mid 0.26
_exptl_crystal_size_min 0.12
_platon_squeeze_details
;
;
_refine_diff_density_max 0.937
_refine_diff_density_min -0.538
_refine_diff_density_rms 0.123
_refine_ls_extinction_method none
_refine_ls_goodness_of_fit_ref 1.041
_refine_ls_hydrogen_treatment constr
_refine_ls_matrix_type full
_refine_ls_number_parameters 397
_refine_ls_number_reflns 6242
_refine_ls_number_restraints 3
_refine_ls_restrained_S_all 1.056
_refine_ls_R_factor_all 0.1181
_refine_ls_R_factor_gt 0.0778
_refine_ls_shift/su_max 0.001
_refine_ls_shift/su_mean 0.000
_refine_ls_structure_factor_coef Fsqd
_refine_ls_weighting_details 'calc w=1/[\s^2^(Fo^2^)+(0.1861P)^2^+0.0000P] where P=(Fo^2^+2Fc^2^)/3'
_refine_ls_weighting_scheme calc
_refine_ls_wR_factor_gt 0.2420
_refine_ls_wR_factor_ref 0.2824
_reflns_number_gt 3669
_reflns_number_total 6242
_reflns_threshold_expression >2sigma(I)
_cod_data_source_file c1ce05299c.txt
_cod_data_source_block 1
_cod_original_sg_symbol_H-M P21/c
_cod_database_code 7206299

loop_
_symmetry_equiv_pos_as_xyz
'x, y, z'
'-x, y+1/2, -z+1/2'
'-x, -y, -z'
'x, -y-1/2, z-1/2'

loop_
_atom_site_label
_atom_site_type_symbol
_atom_site_fract_x
_atom_site_fract_y
_atom_site_fract_z
_atom_site_U_iso_or_equiv
_atom_site_adp_type
_atom_site_occupancy
_atom_site_symmetry_multiplicity
_atom_site_calc_flag
_atom_site_refinement_flags
_atom_site_disorder_assembly
_atom_site_disorder_group
Zn1 Zn 0.58544(4) -0.11208(3) 0.00394(6) 0.0664(3) Uani 1 1 d . . .
C1 C 0.7196(4) -0.0198(3) -0.0112(7) 0.0836(17) Uani 1 1 d . . .
H1 H 0.7466 -0.0489 -0.0513 0.100 Uiso 1 1 calc R . .
C2 C 0.6317(3) 0.0233(3) 0.0799(5) 0.0657(14) Uani 1 1 d . . .
H2 H 0.5866 0.0298 0.1144 0.079 Uiso 1 1 calc R . .
C3 C 0.6888(4) 0.1311(3) 0.1122(7) 0.0815(17) Uani 1 1 d . . .
H3A H 0.6369 0.1412 0.1315 0.098 Uiso 1 1 calc R . .
H3B H 0.6919 0.1561 0.0343 0.098 Uiso 1 1 calc R . .
C4 C 0.7600(3) 0.1496(3) 0.2349(6) 0.0685(15) Uani 1 1 d . . .
C5 C 0.7884(4) 0.1110(3) 0.3446(8) 0.094(2) Uani 1 1 d . . .
H5 H 0.7655 0.0713 0.3432 0.112 Uiso 1 1 calc R . .
C6 C 0.8504(4) 0.1299(3) 0.4573(7) 0.0908(19) Uani 1 1 d . . .
H6 H 0.8693 0.1019 0.5295 0.109 Uiso 1 1 calc R . .
C7 C 0.8856(3) 0.1884(3) 0.4676(7) 0.0748(16) Uani 1 1 d . . .
C8 C 0.8551(4) 0.2273(3) 0.3508(8) 0.105(2) Uani 1 1 d . . .
H8 H 0.8769 0.2673 0.3508 0.126 Uiso 1 1 calc R . .
C9 C 0.7945(4) 0.2072(3) 0.2388(7) 0.092(2) Uani 1 1 d . . .
H9 H 0.7765 0.2336 0.1637 0.110 Uiso 1 1 calc R . .
C10 C 0.9528(3) 0.2099(3) 0.5903(6) 0.0744(16) Uani 1 1 d . . .
C11 C 0.9969(4) 0.1682(3) 0.6844(8) 0.111(3) Uani 1 1 d . . .
H11 H 0.9854 0.1257 0.6727 0.133 Uiso 1 1 calc R . .
C12 C 1.0586(5) 0.1887(4) 0.7967(9) 0.117(3) Uani 1 1 d . . .
H12 H 1.0866 0.1592 0.8601 0.140 Uiso 1 1 calc R . .
C13 C 1.0801(3) 0.2496(3) 0.8189(7) 0.0796(17) Uani 1 1 d . . .
C14 C 1.0377(4) 0.2914(4) 0.7225(7) 0.102(2) Uani 1 1 d . . .
H14 H 1.0518 0.3336 0.7318 0.122 Uiso 1 1 calc R . .
C15 C 0.9740(4) 0.2719(3) 0.6113(7) 0.097(2) Uani 1 1 d . . .
H15 H 0.9449 0.3015 0.5493 0.116 Uiso 1 1 calc R . .
C16 C 1.1485(4) 0.2694(3) 0.9406(7) 0.093(2) Uani 1 1 d . . .
H16A H 1.1509 0.3147 0.9459 0.112 Uiso 1 1 calc R . .
H16B H 1.1381 0.2536 1.0235 0.112 Uiso 1 1 calc R . .
C17 C 1.2732(3) 0.1994(3) 0.9985(5) 0.0713(15) Uani 1 1 d . . .
H17 H 1.2633 0.1804 1.0745 0.086 Uiso 1 1 calc R . .
C18 C 1.3223(4) 0.2250(4) 0.8421(8) 0.099(2) Uani 1 1 d . . .
H18 H 1.3572 0.2271 0.7858 0.119 Uiso 1 1 calc R . .
C19 C 0.5390(4) -0.1189(2) -0.2667(5) 0.0631(14) Uani 1 1 d . . .
C20 C 0.4874(3) -0.1238(2) -0.4144(5) 0.0566(13) Uani 1 1 d . . .
C21 C 0.5416(3) -0.1144(2) -0.5107(5) 0.0554(12) Uani 1 1 d . . .
H21A H 0.5663 -0.0730 -0.4965 0.066 Uiso 1 1 calc R . .
H21B H 0.5862 -0.1449 -0.4895 0.066 Uiso 1 1 calc R . .
C22 C 0.4917(3) -0.1213(2) -0.6593(5) 0.0593(13) Uani 1 1 d . . .
C23 C 0.4551(4) -0.1859(3) -0.6827(6) 0.0755(16) Uani 1 1 d . . .
H23A H 0.4992 -0.2168 -0.6648 0.091 Uiso 1 1 calc R . .
H23B H 0.4222 -0.1902 -0.7772 0.091 Uiso 1 1 calc R . .
C24 C 0.4003(4) -0.1972(3) -0.5876(6) 0.0719(15) Uani 1 1 d . . .
H24 H 0.3771 -0.2396 -0.6026 0.086 Uiso 1 1 calc R . .
C25 C 0.4506(4) -0.1903(2) -0.4396(6) 0.0698(15) Uani 1 1 d . . .
H25A H 0.4951 -0.2209 -0.4181 0.084 Uiso 1 1 calc R . .
H25B H 0.4155 -0.1979 -0.3803 0.084 Uiso 1 1 calc R . .
C26 C 0.4168(3) -0.0769(2) -0.4464(5) 0.0591(13) Uani 1 1 d . . .
H26A H 0.4392 -0.0348 -0.4315 0.071 Uiso 1 1 calc R . .
H26B H 0.3824 -0.0836 -0.3856 0.071 Uiso 1 1 calc R . .
C27 C 0.3637(4) -0.0839(3) -0.5963(5) 0.0668(14) Uani 1 1 d . . .
H27 H 0.3179 -0.0537 -0.6158 0.080 Uiso 1 1 calc R . .
C28 C 0.4174(4) -0.0723(3) -0.6912(5) 0.0706(15) Uani 1 1 d . . .
H28A H 0.4395 -0.0300 -0.6783 0.085 Uiso 1 1 calc R . .
H28B H 0.3843 -0.0765 -0.7856 0.085 Uiso 1 1 calc R . .
C29 C 0.3295(4) -0.1497(3) -0.6193(6) 0.0836(18) Uani 1 1 d . . .
H29A H 0.2963 -0.1544 -0.7136 0.100 Uiso 1 1 calc R . .
H29B H 0.2939 -0.1574 -0.5607 0.100 Uiso 1 1 calc R . .
C30 C 0.5439(5) -0.1106(3) -0.7568(6) 0.084(2) Uani 1 1 d . . .
N1 N 0.6493(3) -0.0303(2) 0.0283(4) 0.0734(13) Uani 1 1 d . . .
N2 N 0.7431(4) 0.0407(3) 0.0183(6) 0.1036(18) Uani 1 1 d . . .
N3 N 0.6874(3) 0.0658(2) 0.0750(5) 0.0701(12) Uani 1 1 d . . .
N4 N 1.3345(3) 0.1846(2) 0.9471(4) 0.0695(12) Uani 1 1 d . . .
N5 N 1.2281(3) 0.2446(2) 0.9284(5) 0.0773(13) Uani 1 1 d . . .
N6 N 1.2577(4) 0.2610(3) 0.8256(7) 0.110(2) Uani 1 1 d . . .
O1 O 0.5008(2) -0.11408(18) -0.1746(4) 0.0746(11) Uani 1 1 d . . .
O2 O 0.6173(3) -0.1207(2) -0.2325(4) 0.0918(14) Uani 1 1 d . . .
O3 O 0.6194(4) -0.1001(3) -0.7125(5) 0.143(3) Uani 1 1 d . . .
O4 O 0.5087(3) -0.1142(2) -0.8834(4) 0.0887(14) Uani 1 1 d . . .
O5 O 0.2328(5) 0.0855(4) 0.2778(13) 0.225(4) Uani 1 1 d U . .
O6 O 0.2373(6) 0.0590(6) 0.5566(13) 0.267(5) Uani 1 1 d U . .
O7 O 0.9069(8) 0.0817(7) 0.9636(18) 0.346(8) Uani 1 1 d U . .

loop_
_atom_site_aniso_label
_atom_site_aniso_U_11
_atom_site_aniso_U_22
_atom_site_aniso_U_33
_atom_site_aniso_U_23
_atom_site_aniso_U_13
_atom_site_aniso_U_12
Zn1 0.0676(5) 0.0944(6) 0.0351(4) 0.0031(3) 0.0110(3) 0.0077(3)
C1 0.073(4) 0.104(5) 0.083(5) -0.011(4) 0.038(3) 0.001(4)
C2 0.065(3) 0.083(4) 0.047(3) -0.002(3) 0.013(2) 0.010(3)
C3 0.068(4) 0.093(4) 0.076(4) -0.005(3) 0.007(3) 0.008(3)
C4 0.052(3) 0.086(4) 0.063(4) -0.009(3) 0.007(2) 0.006(3)
C5 0.094(5) 0.090(5) 0.081(5) -0.006(4) -0.001(4) -0.023(4)
C6 0.094(4) 0.099(5) 0.066(4) 0.010(3) -0.001(3) -0.003(4)
C7 0.054(3) 0.088(4) 0.078(4) -0.010(3) 0.011(3) 0.000(3)
C8 0.084(4) 0.091(5) 0.111(6) 0.017(4) -0.017(4) -0.014(4)
C9 0.078(4) 0.098(5) 0.080(5) 0.018(4) -0.010(3) -0.003(4)
C10 0.055(3) 0.090(4) 0.072(4) -0.004(3) 0.008(3) 0.006(3)
C11 0.096(5) 0.079(4) 0.118(6) -0.004(4) -0.033(4) 0.003(4)
C12 0.104(5) 0.091(5) 0.117(6) 0.002(4) -0.030(4) 0.018(4)
C13 0.057(3) 0.097(5) 0.080(4) -0.015(3) 0.011(3) 0.012(3)
C14 0.088(4) 0.104(5) 0.097(6) -0.004(4) -0.002(4) 0.004(4)
C15 0.098(5) 0.089(5) 0.081(5) -0.003(4) -0.011(4) 0.004(4)
C16 0.074(4) 0.103(5) 0.087(5) -0.013(4) -0.003(3) 0.023(3)
C17 0.072(3) 0.095(4) 0.039(3) 0.000(3) 0.003(3) 0.005(3)
C18 0.073(4) 0.125(6) 0.099(5) 0.046(5) 0.022(4) 0.003(4)
C19 0.086(4) 0.074(3) 0.032(3) 0.004(2) 0.021(3) 0.016(3)
C20 0.079(3) 0.061(3) 0.030(2) 0.004(2) 0.015(2) 0.008(2)
C21 0.075(3) 0.061(3) 0.031(2) 0.004(2) 0.017(2) 0.006(2)
C22 0.080(3) 0.066(3) 0.031(3) -0.002(2) 0.016(2) 0.005(3)
C23 0.108(4) 0.071(4) 0.045(3) -0.012(3) 0.018(3) 0.010(3)
C24 0.099(4) 0.057(3) 0.062(4) -0.010(3) 0.027(3) -0.013(3)
C25 0.097(4) 0.061(3) 0.058(3) 0.004(3) 0.032(3) 0.004(3)
C26 0.084(3) 0.061(3) 0.034(3) -0.001(2) 0.019(2) 0.008(3)
C27 0.080(4) 0.071(3) 0.043(3) 0.000(3) 0.008(3) 0.012(3)
C28 0.096(4) 0.081(4) 0.027(3) 0.001(2) 0.005(2) 0.005(3)
C29 0.090(4) 0.100(5) 0.057(4) -0.014(3) 0.015(3) -0.013(4)
C30 0.102(5) 0.122(6) 0.031(3) -0.002(3) 0.020(3) 0.006(4)
N1 0.072(3) 0.102(4) 0.047(3) 0.001(2) 0.017(2) -0.001(3)
N2 0.085(4) 0.137(6) 0.095(4) -0.005(4) 0.036(3) 0.006(4)
N3 0.065(3) 0.082(3) 0.060(3) -0.009(2) 0.013(2) 0.003(2)
N4 0.065(3) 0.093(3) 0.044(3) 0.010(2) 0.005(2) 0.002(2)
N5 0.065(3) 0.086(3) 0.071(3) 0.001(3) 0.003(2) 0.005(3)
N6 0.079(4) 0.124(5) 0.123(6) 0.058(4) 0.023(4) 0.012(3)
O1 0.080(2) 0.112(3) 0.0330(19) 0.0008(18) 0.0189(18) 0.008(2)
O2 0.081(3) 0.156(4) 0.037(2) 0.005(2) 0.014(2) 0.032(3)
O3 0.100(4) 0.287(8) 0.048(3) -0.007(3) 0.029(3) -0.040(4)
O4 0.092(3) 0.143(4) 0.032(2) 0.001(2) 0.0205(19) 0.007(2)
O5 0.164(7) 0.221(8) 0.327(12) -0.061(8) 0.132(7) -0.032(6)
O6 0.201(8) 0.294(11) 0.266(11) -0.001(9) 0.000(7) -0.064(8)
O7 0.294(12) 0.332(13) 0.474(17) -0.036(11) 0.210(13) -0.089(10)

loop_
_atom_type_symbol
_atom_type_description
_atom_type_scat_dispersion_real
_atom_type_scat_dispersion_imag
_atom_type_scat_source
C C 0.0033 0.0016 'International Tables Vol C Tables 4.2.6.8 and 6.1.1.4'
H H 0.0000 0.0000 'International Tables Vol C Tables 4.2.6.8 and 6.1.1.4'
N N 0.0061 0.0033 'International Tables Vol C Tables 4.2.6.8 and 6.1.1.4'
O O 0.0106 0.0060 'International Tables Vol C Tables 4.2.6.8 and 6.1.1.4'
Zn Zn 0.2839 1.4301 'International Tables Vol C Tables 4.2.6.8 and 6.1.1.4'

loop_
_geom_angle_atom_site_label_1
_geom_angle_atom_site_label_2
_geom_angle_atom_site_label_3
_geom_angle
_geom_angle_site_symmetry_1
_geom_angle_site_symmetry_3
_geom_angle_publ_flag
O4 Zn1 O1 96.78(17) 1_556 . ?
O4 Zn1 N4 109.91(18) 1_556 3_756 ?
O1 Zn1 N4 117.95(17) . 3_756 ?
O4 Zn1 N1 111.24(19) 1_556 . ?
O1 Zn1 N1 110.56(17) . . ?
N4 Zn1 N1 109.8(2) 3_756 . ?
N2 C1 N1 108.1(5) . . ?
N2 C1 H1 126.0 . . ?
N1 C1 H1 126.0 . . ?
N3 C2 N1 109.8(5) . . ?
N3 C2 H2 125.1 . . ?
N1 C2 H2 125.1 . . ?
N3 C3 C4 114.7(5) . . ?
N3 C3 H3A 108.6 . . ?
C4 C3 H3A 108.6 . . ?
N3 C3 H3B 108.6 . . ?
C4 C3 H3B 108.6 . . ?
H3A C3 H3B 107.6 . . ?
C9 C4 C5 118.5(5) . . ?
C9 C4 C3 119.4(6) . . ?
C5 C4 C3 122.0(6) . . ?
C4 C5 C6 121.0(6) . . ?
C4 C5 H5 119.5 . . ?
C6 C5 H5 119.5 . . ?
C7 C6 C5 122.6(6) . . ?
C7 C6 H6 118.7 . . ?
C5 C6 H6 118.7 . . ?
C6 C7 C8 115.0(6) . . ?
C6 C7 C10 123.3(6) . . ?
C8 C7 C10 121.7(6) . . ?
C9 C8 C7 121.5(6) . . ?
C9 C8 H8 119.3 . . ?
C7 C8 H8 119.3 . . ?
C4 C9 C8 121.4(6) . . ?
C4 C9 H9 119.3 . . ?
C8 C9 H9 119.3 . . ?
C11 C10 C15 117.0(6) . . ?
C11 C10 C7 121.2(6) . . ?
C15 C10 C7 121.8(6) . . ?
C10 C11 C12 120.6(7) . . ?
C10 C11 H11 119.7 . . ?
C12 C11 H11 119.7 . . ?
C13 C12 C11 123.1(7) . . ?
C13 C12 H12 118.5 . . ?
C11 C12 H12 118.5 . . ?
C12 C13 C14 116.6(6) . . ?
C12 C13 C16 121.2(6) . . ?
C14 C13 C16 122.3(6) . . ?
C13 C14 C15 121.1(7) . . ?
C13 C14 H14 119.5 . . ?
C15 C14 H14 119.5 . . ?
C10 C15 C14 121.7(7) . . ?
C10 C15 H15 119.2 . . ?
C14 C15 H15 119.2 . . ?
N5 C16 C13 109.4(5) . . ?
N5 C16 H16A 109.8 . . ?
C13 C16 H16A 109.8 . . ?
N5 C16 H16B 109.8 . . ?
C13 C16 H16B 109.8 . . ?
H16A C16 H16B 108.2 . . ?
N5 C17 N4 111.0(5) . . ?
N5 C17 H17 124.5 . . ?
N4 C17 H17 124.5 . . ?
N6 C18 N4 114.7(6) . . ?
N6 C18 H18 122.6 . . ?
N4 C18 H18 122.6 . . ?
O2 C19 O1 119.9(5) . . ?
O2 C19 C20 122.2(5) . . ?
O1 C19 C20 117.9(5) . . ?
C19 C20 C26 111.2(4) . . ?
C19 C20 C21 110.5(4) . . ?
C26 C20 C21 110.2(4) . . ?
C19 C20 C25 108.6(4) . . ?
C26 C20 C25 108.8(5) . . ?
C21 C20 C25 107.3(4) . . ?
C22 C21 C20 111.5(4) . . ?
C22 C21 H21A 109.3 . . ?
C20 C21 H21A 109.3 . . ?
C22 C21 H21B 109.3 . . ?
C20 C21 H21B 109.3 . . ?
H21A C21 H21B 108.0 . . ?
C23 C22 C21 109.5(4) . . ?
C23 C22 C30 108.8(4) . . ?
C21 C22 C30 112.3(5) . . ?
C23 C22 C28 108.1(5) . . ?
C21 C22 C28 108.7(4) . . ?
C30 C22 C28 109.3(4) . . ?
C22 C23 C24 109.7(4) . . ?
C22 C23 H23A 109.7 . . ?
C24 C23 H23A 109.7 . . ?
C22 C23 H23B 109.7 . . ?
C24 C23 H23B 109.7 . . ?
H23A C23 H23B 108.2 . . ?
C25 C24 C29 109.2(4) . . ?
C25 C24 C23 110.4(5) . . ?
C29 C24 C23 109.4(5) . . ?
C25 C24 H24 109.3 . . ?
C29 C24 H24 109.3 . . ?
C23 C24 H24 109.3 . . ?
C24 C25 C20 109.9(4) . . ?
C24 C25 H25A 109.7 . . ?
C20 C25 H25A 109.7 . . ?
C24 C25 H25B 109.7 . . ?
C20 C25 H25B 109.7 . . ?
H25A C25 H25B 108.2 . . ?
C20 C26 C27 110.4(4) . . ?
C20 C26 H26A 109.6 . . ?
C27 C26 H26A 109.6 . . ?
C20 C26 H26B 109.6 . . ?
C27 C26 H26B 109.6 . . ?
H26A C26 H26B 108.1 . . ?
C29 C27 C28 108.8(4) . . ?
C29 C27 C26 109.3(4) . . ?
C28 C27 C26 109.4(4) . . ?
C29 C27 H27 109.8 . . ?
C28 C27 H27 109.8 . . ?
C26 C27 H27 109.8 . . ?
C27 C28 C22 109.6(4) . . ?
C27 C28 H28A 109.8 . . ?
C22 C28 H28A 109.8 . . ?
C27 C28 H28B 109.8 . . ?
C22 C28 H28B 109.8 . . ?
H28A C28 H28B 108.2 . . ?
C27 C29 C24 110.3(5) . . ?
C27 C29 H29A 109.6 . . ?
C24 C29 H29A 109.6 . . ?
C27 C29 H29B 109.6 . . ?
C24 C29 H29B 109.6 . . ?
H29A C29 H29B 108.1 . . ?
O3 C30 O4 121.3(6) . . ?
O3 C30 C22 120.6(5) . . ?
O4 C30 C22 118.1(6) . . ?
C2 N1 C1 106.4(5) . . ?
C2 N1 Zn1 128.4(4) . . ?
C1 N1 Zn1 125.1(5) . . ?
N3 N2 C1 106.4(5) . . ?
C2 N3 N2 109.3(5) . . ?
C2 N3 C3 128.0(5) . . ?
N2 N3 C3 122.6(5) . . ?
C17 N4 C18 101.5(5) . . ?
C17 N4 Zn1 128.8(4) . 3_756 ?
C18 N4 Zn1 129.1(5) . 3_756 ?
C17 N5 N6 109.7(5) . . ?
C17 N5 C16 128.2(6) . . ?
N6 N5 C16 121.5(5) . . ?
C18 N6 N5 103.1(5) . . ?
C19 O1 Zn1 107.3(4) . . ?
C30 O4 Zn1 113.8(5) . 1_554 ?

loop_
_geom_bond_atom_site_label_1
_geom_bond_atom_site_label_2
_geom_bond_distance
_geom_bond_site_symmetry_2
_geom_bond_publ_flag
Zn1 O4 1.952(4) 1_556 ?
Zn1 O1 1.968(4) . ?
Zn1 N4 2.018(5) 3_756 ?
Zn1 N1 2.029(5) . ?
C1 N2 1.359(8) . ?
C1 N1 1.369(7) . ?
C1 H1 0.9300 . ?
C2 N3 1.315(7) . ?
C2 N1 1.328(7) . ?
C2 H2 0.9300 . ?
C3 N3 1.445(8) . ?
C3 C4 1.519(7) . ?
C3 H3A 0.9700 . ?
C3 H3B 0.9700 . ?
C4 C9 1.356(8) . ?
C4 C5 1.362(9) . ?
C5 C6 1.375(9) . ?
C5 H5 0.9300 . ?
C6 C7 1.374(9) . ?
C6 H6 0.9300 . ?
C7 C8 1.423(9) . ?
C7 C10 1.500(8) . ?
C8 C9 1.366(9) . ?
C8 H8 0.9300 . ?
C9 H9 0.9300 . ?
C10 C11 1.364(8) . ?
C10 C15 1.373(9) . ?
C11 C12 1.379(9) . ?
C11 H11 0.9300 . ?
C12 C13 1.353(9) . ?
C12 H12 0.9300 . ?
C13 C14 1.370(9) . ?
C13 C16 1.494(9) . ?
C14 C15 1.384(9) . ?
C14 H14 0.9300 . ?
C15 H15 0.9300 . ?
C16 N5 1.475(7) . ?
C16 H16A 0.9700 . ?
C16 H16B 0.9700 . ?
C17 N5 1.307(7) . ?
C17 N4 1.319(7) . ?
C17 H17 0.9300 . ?
C18 N6 1.300(8) . ?
C18 N4 1.345(7) . ?
C18 H18 0.9300 . ?
C19 O2 1.263(6) . ?
C19 O1 1.282(6) . ?
C19 C20 1.513(7) . ?
C20 C26 1.516(7) . ?
C20 C21 1.529(7) . ?
C20 C25 1.541(7) . ?
C21 C22 1.517(7) . ?
C21 H21A 0.9700 . ?
C21 H21B 0.9700 . ?
C22 C23 1.501(7) . ?
C22 C30 1.517(8) . ?
C22 C28 1.590(7) . ?
C23 C24 1.532(8) . ?
C23 H23A 0.9700 . ?
C23 H23B 0.9700 . ?
C24 C25 1.514(8) . ?
C24 C29 1.527(9) . ?
C24 H24 0.9800 . ?
C25 H25A 0.9700 . ?
C25 H25B 0.9700 . ?
C26 C27 1.543(7) . ?
C26 H26A 0.9700 . ?
C26 H26B 0.9700 . ?
C27 C29 1.513(9) . ?
C27 C28 1.518(8) . ?
C27 H27 0.9800 . ?
C28 H28A 0.9700 . ?
C28 H28B 0.9700 . ?
C29 H29A 0.9700 . ?
C29 H29B 0.9700 . ?
C30 O3 1.241(8) . ?
C30 O4 1.260(7) . ?
N2 N3 1.340(6) . ?
N4 Zn1 2.018(5) 3_756 ?
N5 N6 1.327(8) . ?
O4 Zn1 1.952(4) 1_554 ?

loop_
_geom_torsion_atom_site_label_1
_geom_torsion_atom_site_label_2
_geom_torsion_atom_site_label_3
_geom_torsion_atom_site_label_4
_geom_torsion
_geom_torsion_site_symmetry_1
_geom_torsion_site_symmetry_2
_geom_torsion_site_symmetry_3
_geom_torsion_site_symmetry_4
_geom_torsion_publ_flag
N3 C3 C4 C9 145.8(6) . . . . ?
N3 C3 C4 C5 -37.0(9) . . . . ?
C9 C4 C5 C6 0.2(11) . . . . ?
C3 C4 C5 C6 -176.9(6) . . . . ?
C4 C5 C6 C7 1.6(12) . . . . ?
C5 C6 C7 C8 -2.0(10) . . . . ?
C5 C6 C7 C10 179.4(6) . . . . ?
C6 C7 C8 C9 0.8(11) . . . . ?
C10 C7 C8 C9 179.4(7) . . . . ?
C5 C4 C9 C8 -1.4(11) . . . . ?
C3 C4 C9 C8 175.8(7) . . . . ?
C7 C8 C9 C4 0.9(12) . . . . ?
C6 C7 C10 C11 16.3(10) . . . . ?
C8 C7 C10 C11 -162.2(7) . . . . ?
C6 C7 C10 C15 -165.5(7) . . . . ?
C8 C7 C10 C15 16.1(10) . . . . ?
C15 C10 C11 C12 1.6(12) . . . . ?
C7 C10 C11 C12 179.9(7) . . . . ?
C10 C11 C12 C13 -1.6(14) . . . . ?
C11 C12 C13 C14 -0.5(12) . . . . ?
C11 C12 C13 C16 -178.7(8) . . . . ?
C12 C13 C14 C15 2.4(11) . . . . ?
C16 C13 C14 C15 -179.4(7) . . . . ?
C11 C10 C15 C14 0.3(11) . . . . ?
C7 C10 C15 C14 -178.0(6) . . . . ?
C13 C14 C15 C10 -2.4(12) . . . . ?
C12 C13 C16 N5 66.2(9) . . . . ?
C14 C13 C16 N5 -111.9(7) . . . . ?
O2 C19 C20 C26 -137.0(5) . . . . ?
O1 C19 C20 C26 44.5(6) . . . . ?
O2 C19 C20 C21 -14.2(7) . . . . ?
O1 C19 C20 C21 167.3(4) . . . . ?
O2 C19 C20 C25 103.3(6) . . . . ?
O1 C19 C20 C25 -75.2(5) . . . . ?
C19 C20 C21 C22 178.0(4) . . . . ?
C26 C20 C21 C22 -58.6(5) . . . . ?
C25 C20 C21 C22 59.7(5) . . . . ?
C20 C21 C22 C23 -60.5(5) . . . . ?
C20 C21 C22 C30 178.6(4) . . . . ?
C20 C21 C22 C28 57.5(5) . . . . ?
C21 C22 C23 C24 58.3(6) . . . . ?
C30 C22 C23 C24 -178.6(5) . . . . ?
C28 C22 C23 C24 -60.0(5) . . . . ?
C22 C23 C24 C25 -59.1(6) . . . . ?
C22 C23 C24 C29 61.1(6) . . . . ?
C29 C24 C25 C20 -60.4(6) . . . . ?
C23 C24 C25 C20 59.8(6) . . . . ?
C19 C20 C25 C24 -178.6(5) . . . . ?
C26 C20 C25 C24 60.2(5) . . . . ?
C21 C20 C25 C24 -59.1(6) . . . . ?
C19 C20 C26 C27 -178.5(4) . . . . ?
C21 C20 C26 C27 58.5(6) . . . . ?
C25 C20 C26 C27 -58.9(5) . . . . ?
C20 C26 C27 C29 58.8(6) . . . . ?
C20 C26 C27 C28 -60.2(6) . . . . ?
C29 C27 C28 C22 -59.9(6) . . . . ?
C26 C27 C28 C22 59.5(5) . . . . ?
C23 C22 C28 C27 60.3(5) . . . . ?
C21 C22 C28 C27 -58.5(6) . . . . ?
C30 C22 C28 C27 178.6(5) . . . . ?
C28 C27 C29 C24 60.6(6) . . . . ?
C26 C27 C29 C24 -58.9(6) . . . . ?
C25 C24 C29 C27 60.3(6) . . . . ?
C23 C24 C29 C27 -60.6(6) . . . . ?
C23 C22 C30 O3 -118.6(7) . . . . ?
C21 C22 C30 O3 2.9(9) . . . . ?
C28 C22 C30 O3 123.6(7) . . . . ?
C23 C22 C30 O4 59.6(7) . . . . ?
C21 C22 C30 O4 -179.0(5) . . . . ?
C28 C22 C30 O4 -58.3(7) . . . . ?
N3 C2 N1 C1 -0.4(6) . . . . ?
N3 C2 N1 Zn1 -178.5(3) . . . . ?
N2 C1 N1 C2 0.2(7) . . . . ?
N2 C1 N1 Zn1 178.3(4) . . . . ?
O4 Zn1 N1 C2 -17.7(5) 1_556 . . . ?
O1 Zn1 N1 C2 88.6(5) . . . . ?
N4 Zn1 N1 C2 -139.5(4) 3_756 . . . ?
O4 Zn1 N1 C1 164.6(5) 1_556 . . . ?
O1 Zn1 N1 C1 -89.1(5) . . . . ?
N4 Zn1 N1 C1 42.7(5) 3_756 . . . ?
N1 C1 N2 N3 0.1(7) . . . . ?
N1 C2 N3 N2 0.5(6) . . . . ?
N1 C2 N3 C3 175.7(5) . . . . ?
C1 N2 N3 C2 -0.4(7) . . . . ?
C1 N2 N3 C3 -175.9(5) . . . . ?
C4 C3 N3 C2 114.3(6) . . . . ?
C4 C3 N3 N2 -71.0(7) . . . . ?
N5 C17 N4 C18 0.6(7) . . . . ?
N5 C17 N4 Zn1 -171.4(4) . . . 3_756 ?
N6 C18 N4 C17 -1.8(8) . . . . ?
N6 C18 N4 Zn1 170.1(5) . . . 3_756 ?
N4 C17 N5 N6 0.8(7) . . . . ?
N4 C17 N5 C16 171.6(5) . . . . ?
C13 C16 N5 C17 -108.2(7) . . . . ?
C13 C16 N5 N6 61.7(8) . . . . ?
N4 C18 N6 N5 2.3(9) . . . . ?
C17 N5 N6 C18 -1.8(8) . . . . ?
C16 N5 N6 C18 -173.3(6) . . . . ?
O2 C19 O1 Zn1 -0.7(6) . . . . ?
C20 C19 O1 Zn1 177.8(4) . . . . ?
O4 Zn1 O1 C19 -174.1(3) 1_556 . . . ?
N4 Zn1 O1 C19 -57.2(4) 3_756 . . . ?
N1 Zn1 O1 C19 70.2(3) . . . . ?
O3 C30 O4 Zn1 6.9(9) . . . 1_554 ?
C22 C30 O4 Zn1 -171.2(4) . . . 1_554 ?

loop_
_platon_squeeze_void_nr
_platon_squeeze_void_average_x
_platon_squeeze_void_average_y
_platon_squeeze_void_average_z
_platon_squeeze_void_volume
_platon_squeeze_void_count_electrons
1 0.000 0.500 -0.020 241.5 43.1
2 0.000 0.000 -0.039 241.5 43.2
